data_2227528
loop_
_publ_author_name
'Hao, Yu-Mei'

_publ_section_title
;
 2-Chloro-5-nitrobenzaldehyde thiosemicarbazone
;
_journal_coeditor_code HB5633
_journal_issue 10
_journal_name_full 'Acta Crystallographica Section E'
_journal_page_first o2528
_journal_paper_doi 10.1107/S1600536810035701
_journal_volume 66
_journal_year 2010
_chemical_formula_iupac 'C8 H7 Cl N4 O2 S'
_chemical_formula_moiety 'C8 H7 Cl N4 O2 S'
_chemical_formula_sum 'C8 H7 Cl N4 O2 S'
_chemical_formula_weight 258.69
_chemical_name_systematic
;
2-Chloro-5-nitrobenzaldehyde thiosemicarbazone
;
_space_group_IT_number 14
_symmetry_cell_setting monoclinic
_symmetry_space_group_name_Hall '-P 2ybc'
_symmetry_space_group_name_H-M 'P 1 21/c 1'
_atom_sites_solution_hydrogens geom
_atom_sites_solution_primary direct
_atom_sites_solution_secondary difmap
_audit_creation_method SHELXL-97
_cell_angle_alpha 90.00
_cell_angle_beta 113.909(2)
_cell_angle_gamma 90.00
_cell_formula_units_Z 4
_cell_length_a 11.611(2)
_cell_length_b 8.439(2)
_cell_length_c 12.016(3)
_cell_measurement_reflns_used 1613
_cell_measurement_temperature 298(2)
_cell_measurement_theta_max 24.7
_cell_measurement_theta_min 2.8
_cell_volume 1076.4(4)
_computing_cell_refinement 'SAINT (Bruker, 2002)'
_computing_data_collection 'SMART (Bruker, 2002)'
_computing_data_reduction 'SAINT (Bruker, 2002)'
_computing_molecular_graphics 'SHELXTL (Sheldrick, 2008)'
_computing_publication_material 'SHELXL97 (Sheldrick, 2008)'
_computing_structure_refinement 'SHELXL97 (Sheldrick, 2008)'
_computing_structure_solution 'SHELXS97 (Sheldrick, 2008)'
_diffrn_ambient_temperature 298(2)
_diffrn_measured_fraction_theta_full 0.994
_diffrn_measured_fraction_theta_max 0.994
_diffrn_measurement_device_type 'Bruker SMART CCD'
_diffrn_measurement_method '\w scans'
_diffrn_radiation_monochromator graphite
_diffrn_radiation_source 'fine-focus sealed tube'
_diffrn_radiation_type MoK\a
_diffrn_radiation_wavelength 0.71073
_diffrn_reflns_av_R_equivalents 0.0377
_diffrn_reflns_av_sigmaI/netI 0.0426
_diffrn_reflns_limit_h_max 14
_diffrn_reflns_limit_h_min -14
_diffrn_reflns_limit_k_max 10
_diffrn_reflns_limit_k_min -7
_diffrn_reflns_limit_l_max 15
_diffrn_reflns_limit_l_min -14
_diffrn_reflns_number 6657
_diffrn_reflns_theta_full 26.99
_diffrn_reflns_theta_max 26.99
_diffrn_reflns_theta_min 3.04
_diffrn_standards_number 0
_exptl_absorpt_coefficient_mu 0.539
_exptl_absorpt_correction_T_max 0.914
_exptl_absorpt_correction_T_min 0.909
_exptl_absorpt_correction_type multi-scan
_exptl_absorpt_process_details '(SADABS; Sheldrick, 1996)'
_exptl_crystal_colour yellow
_exptl_crystal_density_diffrn 1.596
_exptl_crystal_density_method 'not measured'
_exptl_crystal_description block
_exptl_crystal_F_000 528
_exptl_crystal_size_max 0.18
_exptl_crystal_size_mid 0.17
_exptl_crystal_size_min 0.17
_refine_diff_density_max 0.197
_refine_diff_density_min -0.168
_refine_ls_extinction_method none
_refine_ls_goodness_of_fit_ref 1.024
_refine_ls_hydrogen_treatment mixed
_refine_ls_matrix_type full
_refine_ls_number_parameters 154
_refine_ls_number_reflns 2344
_refine_ls_number_restraints 4
_refine_ls_restrained_S_all 1.026
_refine_ls_R_factor_all 0.0708
_refine_ls_R_factor_gt 0.0392
_refine_ls_shift/su_max 0.000
_refine_ls_shift/su_mean 0.000
_refine_ls_structure_factor_coef Fsqd
_refine_ls_weighting_details 'calc w=1/[\s^2^(Fo^2^)+(0.0520P)^2^+0.1148P] where P=(Fo^2^+2Fc^2^)/3'
_refine_ls_weighting_scheme calc
_refine_ls_wR_factor_gt 0.0943
_refine_ls_wR_factor_ref 0.1106
_reflns_number_gt 1573
_reflns_number_total 2344
_reflns_threshold_expression I>2\s(I)
_cod_data_source_file hb5633.cif
_cod_data_source_block I
_cod_original_sg_symbol_H-M 'P 21/c'
_cod_database_code 2227528
_cod_database_fobs_code 2227528

loop_
_symmetry_equiv_pos_as_xyz
'x, y, z'
'-x, y+1/2, -z+1/2'
'-x, -y, -z'
'x, -y-1/2, z-1/2'

loop_
_atom_site_type_symbol
_atom_site_label
_atom_site_fract_x
_atom_site_fract_y
_atom_site_fract_z
_atom_site_U_iso_or_equiv
_atom_site_adp_type
_atom_site_calc_flag
_atom_site_refinement_flags
_atom_site_occupancy
_atom_site_disorder_assembly
_atom_site_disorder_group
Cl Cl1 0.22502(8) -0.41154(8) 0.48549(7) 0.0669(3) Uani d . 1 . .
N N1 0.11203(19) 0.1863(3) 0.67884(19) 0.0541(6) Uani d . 1 . .
N N2 0.33718(17) 0.0503(2) 0.40689(17) 0.0402(5) Uani d . 1 . .
N N3 0.39548(18) 0.0489(2) 0.32765(18) 0.0409(5) Uani d D 1 . .
N N4 0.4229(2) 0.3150(2) 0.3570(2) 0.0543(6) Uani d D 1 . .
O O1 0.13241(19) 0.3120(2) 0.64124(19) 0.0694(6) Uani d . 1 . .
O O2 0.0674(2) 0.1755(3) 0.7540(2) 0.0965(8) Uani d . 1 . .
S S1 0.50185(6) 0.18861(7) 0.19837(6) 0.0460(2) Uani d . 1 . .
C C1 0.2313(2) -0.0903(3) 0.50752(19) 0.0375(5) Uani d . 1 . .
C C2 0.1926(2) -0.2336(3) 0.5392(2) 0.0424(6) Uani d . 1 . .
C C3 0.1273(2) -0.2416(3) 0.6133(2) 0.0504(6) Uani d . 1 . .
H H3A 0.1013 -0.3389 0.6314 0.061 Uiso calc R 1 . .
C C4 0.1014(2) -0.1031(3) 0.6600(2) 0.0506(6) Uani d . 1 . .
H H4 0.0584 -0.1054 0.7107 0.061 Uiso calc R 1 . .
C C5 0.1405(2) 0.0385(3) 0.6300(2) 0.0422(6) Uani d . 1 . .
C C6 0.2036(2) 0.0480(3) 0.5549(2) 0.0406(5) Uani d . 1 . .
H H6 0.2275 0.1460 0.5360 0.049 Uiso calc R 1 . .
C C7 0.2974(2) -0.0829(3) 0.4273(2) 0.0407(5) Uani d . 1 . .
H H7 0.3105 -0.1747 0.3912 0.049 Uiso calc R 1 . .
C C8 0.4371(2) 0.1867(2) 0.3007(2) 0.0382(5) Uani d . 1 . .
H H3 0.412(2) -0.0446(19) 0.301(2) 0.080 Uiso d D 1 . .
H H4B 0.394(3) 0.312(3) 0.4146(19) 0.080 Uiso d D 1 . .
H H4A 0.450(2) 0.4093(18) 0.346(2) 0.080 Uiso d D 1 . .

loop_
_atom_site_aniso_label
_atom_site_aniso_U_11
_atom_site_aniso_U_22
_atom_site_aniso_U_33
_atom_site_aniso_U_12
_atom_site_aniso_U_13
_atom_site_aniso_U_23
Cl1 0.1005(6) 0.0371(4) 0.0800(5) -0.0034(3) 0.0541(4) 0.0020(3)
N1 0.0526(13) 0.0621(15) 0.0564(14) 0.0075(11) 0.0311(11) -0.0029(11)
N2 0.0496(11) 0.0372(11) 0.0447(12) 0.0008(9) 0.0303(9) 0.0032(9)
N3 0.0569(12) 0.0283(10) 0.0533(13) 0.0023(9) 0.0385(10) 0.0013(9)
N4 0.0835(16) 0.0338(11) 0.0712(15) -0.0090(11) 0.0578(13) -0.0081(11)
O1 0.0868(14) 0.0503(12) 0.0874(15) 0.0001(10) 0.0521(12) -0.0058(11)
O2 0.143(2) 0.0869(16) 0.1135(18) 0.0285(15) 0.1077(17) 0.0100(14)
S1 0.0628(4) 0.0345(3) 0.0580(4) -0.0034(3) 0.0423(3) 0.0004(3)
C1 0.0400(12) 0.0374(13) 0.0381(13) -0.0023(10) 0.0190(11) 0.0026(10)
C2 0.0497(14) 0.0366(12) 0.0432(14) -0.0023(10) 0.0213(11) 0.0017(10)
C3 0.0563(15) 0.0509(15) 0.0503(15) -0.0118(12) 0.0281(13) 0.0073(12)
C4 0.0515(15) 0.0632(17) 0.0483(15) -0.0046(13) 0.0317(12) 0.0042(13)
C5 0.0416(13) 0.0480(14) 0.0413(14) 0.0005(11) 0.0214(11) -0.0010(11)
C6 0.0431(13) 0.0384(13) 0.0457(14) -0.0031(10) 0.0236(11) 0.0037(10)
C7 0.0496(14) 0.0333(12) 0.0486(14) 0.0012(10) 0.0294(12) -0.0009(11)
C8 0.0435(13) 0.0310(12) 0.0460(14) -0.0001(10) 0.0243(11) 0.0023(10)

loop_
_atom_type_symbol
_atom_type_description
_atom_type_scat_dispersion_real
_atom_type_scat_dispersion_imag
_atom_type_scat_source
C C 0.0033 0.0016 'International Tables Vol C Tables 4.2.6.8 and 6.1.1.4'
H H 0.0000 0.0000 'International Tables Vol C Tables 4.2.6.8 and 6.1.1.4'
N N 0.0061 0.0033 'International Tables Vol C Tables 4.2.6.8 and 6.1.1.4'
O O 0.0106 0.0060 'International Tables Vol C Tables 4.2.6.8 and 6.1.1.4'
S S 0.1246 0.1234 'International Tables Vol C Tables 4.2.6.8 and 6.1.1.4'
Cl Cl 0.1484 0.1585 'International Tables Vol C Tables 4.2.6.8 and 6.1.1.4'

loop_
_geom_angle_atom_site_label_1
_geom_angle_atom_site_label_2
_geom_angle_atom_site_label_3
_geom_angle_site_symmetry_1
_geom_angle_site_symmetry_3
_geom_angle
_geom_angle_publ_flag
O2 N1 O1 . . 123.3(2) ?
O2 N1 C5 . . 117.8(2) ?
O1 N1 C5 . . 118.9(2) ?
C7 N2 N3 . . 116.36(19) ?
C8 N3 N2 . . 118.95(18) ?
C8 N3 H3 . . 121.7(18) ?
N2 N3 H3 . . 119.1(18) ?
C8 N4 H4B . . 122.8(17) ?
C8 N4 H4A . . 122.1(17) ?
H4B N4 H4A . . 115(2) ?
C6 C1 C2 . . 117.5(2) ?
C6 C1 C7 . . 120.4(2) ?
C2 C1 C7 . . 122.1(2) ?
C3 C2 C1 . . 122.6(2) ?
C3 C2 Cl1 . . 117.04(19) ?
C1 C2 Cl1 . . 120.40(18) ?
C4 C3 C2 . . 119.1(2) ?
C4 C3 H3A . . 120.5 ?
C2 C3 H3A . . 120.5 ?
C5 C4 C3 . . 118.6(2) ?
C5 C4 H4 . . 120.7 ?
C3 C4 H4 . . 120.7 ?
C6 C5 C4 . . 122.8(2) ?
C6 C5 N1 . . 118.5(2) ?
C4 C5 N1 . . 118.6(2) ?
C5 C6 C1 . . 119.5(2) ?
C5 C6 H6 . . 120.3 ?
C1 C6 H6 . . 120.3 ?
N2 C7 C1 . . 119.6(2) ?
N2 C7 H7 . . 120.2 ?
C1 C7 H7 . . 120.2 ?
N4 C8 N3 . . 116.9(2) ?
N4 C8 S1 . . 123.49(17) ?
N3 C8 S1 . . 119.59(16) ?

loop_
_geom_bond_atom_site_label_1
_geom_bond_atom_site_label_2
_geom_bond_site_symmetry_2
_geom_bond_distance
_geom_bond_publ_flag
Cl1 C2 . 1.735(2) ?
N1 O2 . 1.214(3) ?
N1 O1 . 1.214(3) ?
N1 C5 . 1.471(3) ?
N2 C7 . 1.277(3) ?
N2 N3 . 1.374(2) ?
N3 C8 . 1.348(3) ?
N3 H3 . 0.899(10) ?
N4 C8 . 1.322(3) ?
N4 H4B . 0.88(3) ?
N4 H4A . 0.886(10) ?
S1 C8 . 1.681(2) ?
C1 C6 . 1.393(3) ?
C1 C2 . 1.396(3) ?
C1 C7 . 1.456(3) ?
C2 C3 . 1.386(3) ?
C3 C4 . 1.382(4) ?
C3 H3A . 0.9300 ?
C4 C5 . 1.378(3) ?
C4 H4 . 0.9300 ?
C5 C6 . 1.376(3) ?
C6 H6 . 0.9300 ?
C7 H7 . 0.9300 ?

loop_
_geom_hbond_atom_site_label_D
_geom_hbond_atom_site_label_H
_geom_hbond_atom_site_label_A
_geom_hbond_site_symmetry_A
_geom_hbond_distance_DH
_geom_hbond_distance_HA
_geom_hbond_distance_DA
_geom_hbond_angle_DHA
N4 H4A S1 2_655 0.886(10) 2.527(11) 3.408(2) 173(2)
N3 H3 S1 2_645 0.899(10) 2.463(13) 3.3266(19) 161(2)

loop_
_cod_related_entry_id
_cod_related_entry_database
_cod_related_entry_code
1 ChemSpider 5259142
